data_4075977
loop_
_publ_author_name
'Myers, William H.'
'Welch, Kevin D.'
'Graham, Peter M.'
'Keller, Andrew'
'Sabat, Michal'
'Trindle, Carl O.'
'Harman, W. Dean'

_publ_section_title
;
 Tungsten(0) and Rhenium(I)\h2-Pyrrole Complexes:&#x00A0; Dearomatization
 of Pyrroles and Their Facile Isomerizations, Protonations, and Reductions
;
_journal_issue 22
_journal_name_full Organometallics
_journal_page_first 5267
_journal_paper_doi 10.1021/om050393g
_journal_volume 24
_journal_year 2005
_chemical_formula_sum 'C26 H34 B N10 O Re'
_chemical_formula_weight 699.64
_chemical_name_systematic
; 
 ? 
;
_space_group_IT_number 2
_symmetry_cell_setting triclinic
_symmetry_space_group_name_Hall '-P 1'
_symmetry_space_group_name_H-M 'P -1'
_atom_sites_solution_hydrogens mixed
_atom_sites_solution_primary direct
_atom_sites_solution_secondary difmap
_audit_creation_method SHELXL-97
_cell_angle_alpha 76.8670(10)
_cell_angle_beta 78.3560(10)
_cell_angle_gamma 72.2810(10)
_cell_formula_units_Z 2
_cell_length_a 10.6754(5)
_cell_length_b 10.7143(5)
_cell_length_c 13.5012(7)
_cell_measurement_reflns_used 7079
_cell_measurement_temperature 153(2)
_cell_measurement_theta_max 28.24
_cell_measurement_theta_min 2.374
_cell_volume 1417.80(12)
_computing_cell_refinement 'Bruker SMART'
_computing_data_collection 'Bruker SMART'
_computing_data_reduction 'Bruker SHELXTL'
_computing_molecular_graphics 'Bruker SHELXTL'
_computing_publication_material 'Bruker SHELXTL'
_computing_structure_refinement 'SHELXL-97 (Sheldrick, 1997)'
_computing_structure_solution 'SHELXS-97 (Sheldrick, 1990)'
_diffrn_ambient_temperature 153(2)
_diffrn_measured_fraction_theta_full 0.896
_diffrn_measured_fraction_theta_max 0.896
_diffrn_measurement_device_type 'Bruker SMART APEX CCD area detector'
_diffrn_measurement_method 'phi and omega scans'
_diffrn_radiation_monochromator graphite
_diffrn_radiation_source 'fine-focus sealed tube'
_diffrn_radiation_type MoK\a
_diffrn_radiation_wavelength 0.71073
_diffrn_reflns_av_R_equivalents 0.0622
_diffrn_reflns_av_sigmaI/netI 0.0666
_diffrn_reflns_limit_h_max 10
_diffrn_reflns_limit_h_min -14
_diffrn_reflns_limit_k_max 13
_diffrn_reflns_limit_k_min -12
_diffrn_reflns_limit_l_max 17
_diffrn_reflns_limit_l_min -17
_diffrn_reflns_number 9121
_diffrn_reflns_theta_full 28.29
_diffrn_reflns_theta_max 28.29
_diffrn_reflns_theta_min 1.56
_exptl_absorpt_coefficient_mu 4.324
_exptl_absorpt_correction_T_max 0.812304
_exptl_absorpt_correction_T_min 0.617809
_exptl_absorpt_correction_type empirical
_exptl_absorpt_process_details 'Bruker SADABS'
_exptl_crystal_colour greenish
_exptl_crystal_density_diffrn 1.639
_exptl_crystal_density_meas ?
_exptl_crystal_density_method 'not measured'
_exptl_crystal_description needle
_exptl_crystal_F_000 696
_exptl_crystal_size_max 0.23
_exptl_crystal_size_mid 0.12
_exptl_crystal_size_min 0.12
_refine_diff_density_max 3.684
_refine_diff_density_min -2.104
_refine_diff_density_rms 0.188
_refine_ls_extinction_coef none
_refine_ls_extinction_method none
_refine_ls_goodness_of_fit_ref 1.017
_refine_ls_hydrogen_treatment mixed
_refine_ls_matrix_type full
_refine_ls_number_parameters 477
_refine_ls_number_reflns 6305
_refine_ls_number_restraints 0
_refine_ls_restrained_S_all 1.017
_refine_ls_R_factor_all 0.0465
_refine_ls_R_factor_gt 0.0418
_refine_ls_shift/su_max 0.007
_refine_ls_shift/su_mean 0.000
_refine_ls_structure_factor_coef Fsqd
_refine_ls_weighting_details 'calc w=1/[\s^2^(Fo^2^)+(0.0580P)^2^+0.0000P] where P=(Fo^2^+2Fc^2^)/3'
_refine_ls_weighting_scheme calc
_refine_ls_wR_factor_gt 0.1003
_refine_ls_wR_factor_ref 0.1021
_reflns_number_gt 5555
_reflns_number_total 6305
_reflns_threshold_expression >2sigma(I)
_cod_data_source_file om050393gsi20050516_054658.cif
_cod_data_source_block C26H34BN10ORe
_cod_depositor_comments
;
The following automatic conversions were performed:

'_symmetry_cell_setting' value 'Triclinic' changed to 'triclinic'
according to /home/saulius/struct/CIF-dictionaries/cif_core.dic
dictionary named 'cif_core.dic' version 2.4.1 from 2010-06-29.

Automatic conversion script
Id: cif_fix_values 1715 2011-07-08 13:25:40Z adriana 

The following automatic conversions were performed:

'_exptl_crystal_density_meas' value 'not measured' was changed to '?'
- the value is perceived as not measured.

Automatic conversion script
Id: cif_fix_values 3008 2015-01-20 13:52:24Z robertas 
;
_cod_original_sg_symbol_H-M P-1
_cod_database_code 4075977

loop_
_symmetry_equiv_pos_as_xyz
'x, y, z'
'-x, -y, -z'

loop_
_atom_site_label
_atom_site_type_symbol
_atom_site_fract_x
_atom_site_fract_y
_atom_site_fract_z
_atom_site_U_iso_or_equiv
_atom_site_adp_type
_atom_site_occupancy
_atom_site_symmetry_multiplicity
_atom_site_calc_flag
_atom_site_refinement_flags
Re Re 0.280922(18) 1.03151(2) 0.244278(15) 0.02362(8) Uani 1 1 d .
O1 O 0.2647(5) 1.2814(5) 0.3192(4) 0.0474(12) Uani 1 1 d .
N1 N 0.0707(5) 1.2754(5) 0.1378(4) 0.0302(10) Uani 1 1 d .
N1S N 0.8288(6) 0.4367(6) 0.2578(5) 0.0369(13) Uani 1 1 d .
N2 N 0.0992(4) 0.9987(5) 0.3336(3) 0.0266(9) Uani 1 1 d .
N3 N 0.0898(4) 0.8730(5) 0.3720(4) 0.0294(10) Uani 1 1 d .
N4 N 0.3104(4) 0.8412(5) 0.1924(4) 0.0271(10) Uani 1 1 d .
N5 N 0.2733(4) 0.7382(4) 0.2612(4) 0.0266(9) Uani 1 1 d .
N6 N 0.3558(4) 0.9007(5) 0.3785(4) 0.0271(10) Uani 1 1 d .
N7 N 0.3167(4) 0.7873(5) 0.4210(4) 0.0267(9) Uani 1 1 d .
N8 N 0.4911(4) 1.0077(4) 0.1980(4) 0.0262(9) Uani 1 1 d .
N9 N 0.7062(4) 0.9127(5) 0.1780(4) 0.0299(10) Uani 1 1 d .
C2 C 0.1473(6) 1.3480(6) 0.0939(4) 0.0319(12) Uani 1 1 d .
C2S C 0.7007(6) 0.4663(5) 0.2393(5) 0.0348(13) Uani 1 1 d .
C3 C 0.2847(6) 1.2739(6) 0.0509(5) 0.0339(13) Uani 1 1 d .
C3S C 0.6248(6) 0.5542(6) 0.3010(5) 0.0375(14) Uani 1 1 d .
C4 C 0.2769(5) 1.1305(6) 0.0844(4) 0.0279(11) Uani 1 1 d .
C4S C 0.7112(7) 0.5765(7) 0.3587(5) 0.0402(14) Uani 1 1 d .
C5 C 0.1435(5) 1.1353(5) 0.1331(4) 0.0269(11) Uani 1 1 d .
C5S C 0.8361(6) 0.5027(6) 0.3311(5) 0.0374(13) Uani 1 1 d .
C6 C 0.0570(6) 1.0600(7) 0.1089(5) 0.0342(13) Uani 1 1 d .
C6S C 0.6633(8) 0.4031(8) 0.1674(7) 0.055(2) Uani 1 1 d .
H6S1 H 0.5682 0.4249 0.1738 0.083 Uiso 1 1 calc R
H6S2 H 0.6987 0.3083 0.1834 0.083 Uiso 1 1 calc R
H6S3 H 0.6986 0.4352 0.0983 0.083 Uiso 1 1 calc R
C7 C 0.1068(7) 1.4967(7) 0.0848(6) 0.0396(14) Uani 1 1 d .
C7S C 0.9629(8) 0.4920(10) 0.3648(7) 0.0545(19) Uani 1 1 d .
C8 C -0.0360(6) 0.8767(7) 0.4190(5) 0.0344(13) Uani 1 1 d .
C9 C -0.1094(6) 1.0069(6) 0.4081(5) 0.0337(13) Uani 1 1 d .
C10 C -0.0214(5) 1.0800(6) 0.3547(4) 0.0318(12) Uani 1 1 d .
C11 C 0.2993(6) 0.6333(6) 0.2142(5) 0.0331(13) Uani 1 1 d .
C12 C 0.3558(6) 0.6654(7) 0.1152(5) 0.0381(14) Uani 1 1 d .
C13 C 0.3621(6) 0.7949(6) 0.1048(5) 0.0324(12) Uani 1 1 d .
C14 C 0.3783(6) 0.7237(6) 0.5029(5) 0.0343(13) Uani 1 1 d .
C15 C 0.4599(6) 0.7938(7) 0.5151(5) 0.0364(14) Uani 1 1 d .
C16 C 0.4437(5) 0.9033(6) 0.4371(4) 0.0308(12) Uani 1 1 d .
C17 C 0.5842(5) 0.8944(6) 0.1915(4) 0.0258(11) Uani 1 1 d .
C18 C 0.6896(6) 1.0439(7) 0.1763(6) 0.0438(16) Uani 1 1 d .
C19 C 0.5579(6) 1.1024(6) 0.1880(6) 0.0386(14) Uani 1 1 d .
C20 C 0.8317(6) 0.8095(8) 0.1659(6) 0.0404(15) Uani 1 1 d .
C21 C 0.2659(5) 1.1854(6) 0.2901(5) 0.0302(12) Uani 1 1 d .
B B 0.2135(6) 0.7534(7) 0.3744(5) 0.0297(13) Uani 1 1 d .
H1B H 0.190(5) 0.662(5) 0.407(4) 0.018(13) Uiso 1 1 d .
H1S H 0.877(7) 0.394(7) 0.237(6) 0.03(2) Uiso 1 1 d .
H3A H 0.358(6) 1.297(6) 0.079(5) 0.035(17) Uiso 1 1 d .
H3B H 0.298(6) 1.299(6) -0.029(5) 0.036(17) Uiso 1 1 d .
H3S H 0.542(7) 0.582(6) 0.306(5) 0.029(16) Uiso 1 1 d .
H4 H 0.323(6) 1.064(5) 0.040(5) 0.023(14) Uiso 1 1 d .
H4S H 0.685(8) 0.628(7) 0.408(7) 0.06(2) Uiso 1 1 d .
H6A H 0.121(9) 0.971(9) 0.088(7) 0.08(3) Uiso 1 1 d .
H6B H -0.001(7) 1.127(7) 0.051(6) 0.05(2) Uiso 1 1 d .
H6C H -0.001(6) 1.032(6) 0.176(5) 0.031(16) Uiso 1 1 d .
H7A H 0.179(7) 1.524(7) 0.110(6) 0.045(19) Uiso 1 1 d .
H7B H 0.119(8) 1.536(8) 0.015(8) 0.07(3) Uiso 1 1 d .
H7C H 0.016(9) 1.527(8) 0.098(7) 0.07(3) Uiso 1 1 d .
H7S1 H 0.964(10) 0.510(10) 0.442(9) 0.10(3) Uiso 1 1 d .
H7S2 H 1.014(7) 0.538(7) 0.311(6) 0.041(19) Uiso 1 1 d .
H7S3 H 1.014(8) 0.407(8) 0.383(6) 0.06(2) Uiso 1 1 d .
H8 H -0.059(6) 0.800(6) 0.447(5) 0.026(15) Uiso 1 1 d .
H9 H -0.196(8) 1.034(7) 0.435(6) 0.05(2) Uiso 1 1 d .
H10 H -0.033(6) 1.179(6) 0.327(4) 0.022(14) Uiso 1 1 d .
H11 H 0.289(6) 0.556(7) 0.246(5) 0.04(2) Uiso 1 1 d .
H12 H 0.382(7) 0.623(7) 0.063(6) 0.042(19) Uiso 1 1 d .
H13 H 0.392(5) 0.848(5) 0.054(5) 0.017(13) Uiso 1 1 d .
H14 H 0.366(5) 0.651(6) 0.539(5) 0.019(14) Uiso 1 1 d .
H15 H 0.515(7) 0.770(7) 0.558(6) 0.04(2) Uiso 1 1 d .
H16 H 0.476(5) 0.981(5) 0.418(4) 0.016(13) Uiso 1 1 d .
H17 H 0.574(6) 0.818(6) 0.193(5) 0.026(16) Uiso 1 1 d .
H18 H 0.751(8) 1.084(8) 0.165(7) 0.06(2) Uiso 1 1 d .
H19 H 0.513(7) 1.200(7) 0.203(6) 0.05(2) Uiso 1 1 d .
H20A H 0.870(7) 0.814(7) 0.092(6) 0.05(2) Uiso 1 1 d .
H20B H 0.821(7) 0.721(8) 0.184(6) 0.05(2) Uiso 1 1 d .
H20C H 0.877(9) 0.815(8) 0.200(7) 0.06(3) Uiso 1 1 d .

loop_
_atom_site_aniso_label
_atom_site_aniso_U_11
_atom_site_aniso_U_22
_atom_site_aniso_U_33
_atom_site_aniso_U_23
_atom_site_aniso_U_13
_atom_site_aniso_U_12
Re 0.01554(11) 0.03255(13) 0.02406(13) -0.00933(8) 0.00234(7) -0.00858(8)
O1 0.045(3) 0.045(3) 0.058(3) -0.022(2) -0.013(2) -0.007(2)
N1 0.025(2) 0.038(3) 0.028(3) -0.005(2) -0.0053(19) -0.009(2)
N1S 0.029(3) 0.035(3) 0.042(3) -0.012(2) 0.003(2) -0.002(2)
N2 0.018(2) 0.040(3) 0.022(2) -0.0107(19) 0.0035(17) -0.0083(19)
N3 0.019(2) 0.038(3) 0.034(3) -0.010(2) 0.0009(19) -0.0113(19)
N4 0.020(2) 0.037(3) 0.025(2) -0.0045(19) 0.0017(18) -0.0134(19)
N5 0.017(2) 0.034(2) 0.029(2) -0.0092(19) 0.0016(17) -0.0070(18)
N6 0.020(2) 0.035(2) 0.029(2) -0.0115(19) 0.0012(18) -0.0097(19)
N7 0.022(2) 0.033(2) 0.024(2) -0.0072(19) 0.0024(18) -0.0072(18)
N8 0.017(2) 0.030(2) 0.030(3) -0.0046(19) -0.0014(18) -0.0075(18)
N9 0.016(2) 0.037(3) 0.033(3) -0.002(2) 0.0009(18) -0.0070(19)
C2 0.029(3) 0.045(3) 0.023(3) -0.005(2) -0.004(2) -0.012(3)
C2S 0.033(3) 0.029(3) 0.038(3) 0.000(2) -0.001(3) -0.009(2)
C3 0.026(3) 0.046(3) 0.032(3) -0.006(3) 0.001(2) -0.018(3)
C3S 0.026(3) 0.035(3) 0.043(4) -0.003(3) 0.002(3) -0.003(3)
C4 0.022(3) 0.041(3) 0.021(3) -0.005(2) -0.001(2) -0.010(2)
C4S 0.039(4) 0.042(4) 0.036(4) -0.013(3) 0.005(3) -0.008(3)
C5 0.023(3) 0.033(3) 0.020(3) -0.001(2) 0.002(2) -0.006(2)
C5S 0.036(3) 0.038(3) 0.035(3) -0.002(3) -0.003(3) -0.011(3)
C6 0.027(3) 0.047(4) 0.031(3) -0.005(3) -0.005(2) -0.014(3)
C6S 0.046(4) 0.050(4) 0.078(6) -0.027(4) -0.004(4) -0.016(3)
C7 0.036(4) 0.041(3) 0.043(4) -0.004(3) -0.005(3) -0.016(3)
C7S 0.036(4) 0.066(5) 0.057(5) -0.009(4) -0.010(4) -0.007(4)
C8 0.023(3) 0.052(4) 0.029(3) -0.008(3) 0.005(2) -0.017(3)
C9 0.020(3) 0.053(4) 0.026(3) -0.010(3) 0.004(2) -0.009(3)
C10 0.023(3) 0.045(3) 0.027(3) -0.012(3) 0.002(2) -0.008(2)
C11 0.027(3) 0.036(3) 0.042(4) -0.014(3) -0.006(2) -0.012(2)
C12 0.034(3) 0.050(4) 0.039(4) -0.026(3) -0.001(3) -0.013(3)
C13 0.024(3) 0.045(3) 0.028(3) -0.010(3) 0.001(2) -0.009(2)
C14 0.033(3) 0.040(3) 0.026(3) -0.007(3) 0.001(2) -0.007(3)
C15 0.029(3) 0.050(4) 0.029(3) -0.013(3) -0.004(3) -0.004(3)
C16 0.023(3) 0.046(3) 0.027(3) -0.015(2) 0.001(2) -0.010(2)
C17 0.022(3) 0.031(3) 0.024(3) -0.004(2) 0.002(2) -0.012(2)
C18 0.023(3) 0.046(4) 0.063(5) -0.003(3) -0.004(3) -0.018(3)
C19 0.021(3) 0.034(3) 0.061(4) -0.007(3) -0.008(3) -0.008(2)
C20 0.016(3) 0.050(4) 0.048(4) -0.005(3) 0.000(3) -0.005(3)
C21 0.023(3) 0.036(3) 0.033(3) -0.013(2) -0.003(2) -0.006(2)
B 0.023(3) 0.035(3) 0.031(3) -0.007(3) 0.000(2) -0.011(3)

loop_
_atom_type_symbol
_atom_type_description
_atom_type_scat_dispersion_real
_atom_type_scat_dispersion_imag
_atom_type_scat_source
Re Re -1.0185 7.2310 'International Tables Vol C Tables 4.2.6.8 and 6.1.1.4'
N N 0.0061 0.0033 'International Tables Vol C Tables 4.2.6.8 and 6.1.1.4'
O O 0.0106 0.0060 'International Tables Vol C Tables 4.2.6.8 and 6.1.1.4'
C C 0.0033 0.0016 'International Tables Vol C Tables 4.2.6.8 and 6.1.1.4'
B B 0.0013 0.0007 'International Tables Vol C Tables 4.2.6.8 and 6.1.1.4'
H H 0.0000 0.0000 'International Tables Vol C Tables 4.2.6.8 and 6.1.1.4'

loop_
_geom_angle_atom_site_label_1
_geom_angle_atom_site_label_2
_geom_angle_atom_site_label_3
_geom_angle
C21 Re N2 95.2(2)
C21 Re N6 94.7(2)
N2 Re N6 79.73(17)
C21 Re N8 90.0(2)
N2 Re N8 159.33(18)
N6 Re N8 79.90(17)
C21 Re C4 93.5(2)
N2 Re C4 118.23(18)
N6 Re C4 159.4(2)
N8 Re C4 81.28(19)
C21 Re C5 92.7(2)
N2 Re C5 80.17(18)
N6 Re C5 159.12(19)
N8 Re C5 119.64(18)
C4 Re C5 38.36(19)
C21 Re N4 176.7(2)
N2 Re N4 86.62(17)
N6 Re N4 82.85(17)
N8 Re N4 87.37(16)
C4 Re N4 88.06(19)
C5 Re N4 90.36(19)
C2 N1 C5 108.6(5)
C2S N1S C5S 110.8(6)
C10 N2 N3 106.7(4)
C10 N2 Re 132.8(4)
N3 N2 Re 120.1(3)
N2 N3 C8 109.6(5)
N2 N3 B 121.4(4)
C8 N3 B 128.2(5)
C13 N4 N5 105.9(5)
C13 N4 Re 135.0(4)
N5 N4 Re 119.0(3)
C11 N5 N4 109.2(5)
C11 N5 B 130.0(5)
N4 N5 B 120.8(4)
C16 N6 N7 105.5(5)
C16 N6 Re 132.8(4)
N7 N6 Re 121.6(3)
C14 N7 N6 109.7(5)
C14 N7 B 130.4(5)
N6 N7 B 119.8(4)
C17 N8 C19 105.7(5)
C17 N8 Re 126.6(3)
C19 N8 Re 126.7(4)
C17 N9 C18 107.1(5)
C17 N9 C20 125.7(5)
C18 N9 C20 127.2(5)
N1 C2 C7 123.4(6)
N1 C2 C3 115.0(5)
C7 C2 C3 121.6(5)
C3S C2S N1S 107.0(6)
C3S C2S C6S 130.8(6)
N1S C2S C6S 122.1(6)
C2 C3 C4 100.9(5)
C2S C3S C4S 107.2(6)
C5 C4 C3 106.9(5)
C5 C4 Re 71.0(3)
C3 C4 Re 121.1(4)
C5S C4S C3S 108.2(6)
C4 C5 N1 108.4(5)
C4 C5 C6 124.7(5)
N1 C5 C6 111.8(5)
C4 C5 Re 70.6(3)
N1 C5 Re 117.7(4)
C6 C5 Re 118.1(4)
C4S C5S N1S 106.8(6)
C4S C5S C7S 130.6(7)
N1S C5S C7S 122.6(6)
N3 C8 C9 108.0(5)
C8 C9 C10 105.5(5)
N2 C10 C9 110.2(6)
N5 C11 C12 108.8(5)
C11 C12 C13 105.4(5)
N4 C13 C12 110.6(6)
N7 C14 C15 108.9(6)
C14 C15 C16 105.4(6)
N6 C16 C15 110.4(5)
N8 C17 N9 111.0(5)
C19 C18 N9 107.2(5)
C18 C19 N8 109.1(6)
O1 C21 Re 175.8(5)
N3 B N7 107.8(5)
N3 B N5 107.7(5)
N7 B N5 107.2(4)

loop_
_geom_bond_atom_site_label_1
_geom_bond_atom_site_label_2
_geom_bond_distance
Re C21 1.841(6)
Re N2 2.149(4)
Re N6 2.154(5)
Re N8 2.156(4)
Re C4 2.181(5)
Re C5 2.186(5)
Re N4 2.218(5)
O1 C21 1.178(7)
N1 C2 1.268(7)
N1 C5 1.475(7)
N1S C2S 1.367(8)
N1S C5S 1.367(9)
N2 C10 1.334(7)
N2 N3 1.355(6)
N3 C8 1.358(7)
N3 B 1.535(8)
N4 C13 1.337(7)
N4 N5 1.374(6)
N5 C11 1.344(7)
N5 B 1.558(8)
N6 C16 1.353(7)
N6 N7 1.369(6)
N7 C14 1.340(8)
N7 B 1.539(8)
N8 C17 1.322(7)
N8 C19 1.377(7)
N9 C17 1.345(7)
N9 C18 1.358(8)
N9 C20 1.461(8)
C2 C7 1.501(9)
C2 C3 1.509(8)
C2S C3S 1.363(9)
C2S C6S 1.476(10)
C3 C4 1.523(8)
C3S C4S 1.423(10)
C4 C5 1.435(7)
C4S C5S 1.354(9)
C5 C6 1.518(8)
C5S C7S 1.478(10)
C8 C9 1.367(9)
C9 C10 1.391(8)
C11 C12 1.364(9)
C12 C13 1.382(9)
C14 C15 1.365(9)
C15 C16 1.380(9)
C18 C19 1.347(8)
